data_7721037
loop_
_publ_author_name
'Liu, Cai-Ming'
'Zhang, Yi-Quan'
'Hao, Xiang'
'Li, Xi-Li'

_publ_section_title
;
 Effect of solvents on multifunctional Dy2 complexes with axial chiral
 ligands (R)/(S)-1,1'-binaphthyl-2,2'-diyl hydrogen phosphate
;
_journal_name_full 'Dalton Transactions'
_journal_paper_doi 10.1039/D6DT00796A
_journal_year 2026
_chemical_formula_moiety 'C72 H52 Cl2 Dy2 F2 N8 O14 P2, 3(C3 H7 N O)'
_chemical_formula_sum 'C81 H73 Cl2 Dy2 F2 N11 O17 P2'
_chemical_formula_weight 1968.34
_space_group_crystal_system orthorhombic
_space_group_IT_number 19
_space_group_name_Hall 'P 2ac 2ab'
_space_group_name_H-M_alt 'P 21 21 21'
_atom_sites_solution_hydrogens geom
_atom_sites_solution_primary iterative
_audit_creation_date 2025-12-15
_audit_creation_method
;
Olex2 1.3
(compiled 2020.11.12 svn.r5f609507 for OlexSys, GUI svn.r6408)
;
_audit_update_record
;
2025-12-16 deposited with the CCDC.	2026-05-19 downloaded from the CCDC.
;
_cell_angle_alpha 90
_cell_angle_beta 90
_cell_angle_gamma 90
_cell_formula_units_Z 4
_cell_length_a 9.61218(14)
_cell_length_b 14.05975(19)
_cell_length_c 58.5896(7)
_cell_measurement_reflns_used 19776
_cell_measurement_temperature 100.00(10)
_cell_measurement_theta_max 74.4310
_cell_measurement_theta_min 3.8550
_cell_volume 7918.08(18)
_computing_cell_refinement 'CrysAlisPro 1.171.43.75a (Rigaku OD, 2023)'
_computing_data_collection 'CrysAlisPro 1.171.43.75a (Rigaku OD, 2023)'
_computing_data_reduction 'CrysAlisPro 1.171.43.75a (Rigaku OD, 2023)'
_computing_molecular_graphics 'Olex2 1.3 (Dolomanov et al., 2009)'
_computing_publication_material 'Olex2 1.3 (Dolomanov et al., 2009)'
_computing_structure_refinement 'SHELXL 2018/3 (Sheldrick, 2015)'
_computing_structure_solution 'olex2.solve 1.3 (Bourhis et al., 2015)'
_diffrn_ambient_environment N~2~
_diffrn_ambient_temperature 100.00(10)
_diffrn_detector 'Hybrid Pixel Array Detector'
_diffrn_detector_area_resol_mean 10.0000
_diffrn_detector_type HyPix
_diffrn_measured_fraction_theta_full 0.999
_diffrn_measured_fraction_theta_max 0.999
_diffrn_measurement_details
;
List of Runs (angles in degrees, time in seconds):

  # Type    Start    End  Width  t~exp~   \w     \q     \k     \f   Frames
#--------------------------------------------------------------------------
  1  \w     -5.00  21.00   0.50    0.16    --  -40.81  57.00-120.00   52
  2  \w     -8.00  32.00   0.50    0.16    --  -50.00  30.00-120.00   80
  3  \w     16.00  42.00   0.50    0.16    --  -40.81  19.00 -60.00   52
  4  \w     16.00  42.00   0.50    0.16    --  -40.81  19.00 -30.00   52
  5  \w     17.00  42.00   0.50    0.16    --  -40.81  19.00 120.00   50
  6  \w     81.00 107.00   0.50    0.66    --  108.87  15.00-180.00   52
  7  \w     98.00 171.00   0.50    0.66    --  108.87  39.00-150.00  146
  8  \w     93.00 173.00   0.50    0.66    --  108.87 116.00  69.00  160
  9  \w     34.00  59.00   0.50    0.66    --  108.87 -77.00  90.00   50
 10  \w     43.00  69.00   0.50    0.66    --  108.87 -77.00  60.00   52
 11  \w     38.00  67.00   0.50    0.66    --  108.87 -77.00  30.00   58
 12  \w     34.00  59.00   0.50    0.66    --  108.87 -77.00 -90.00   50
 13  \w     35.00  66.00   0.50    0.66    --  108.87 -77.00-150.00   62
 14  \w     38.00  64.00   0.50    0.66    --  108.87 -77.00-180.00   52
 15  \w     50.00  76.00   0.50    0.66    --  108.87 -85.00-128.00   52
 16  \w     37.00  82.00   0.50    0.16    --   40.81-116.00 -18.00   90
 17  \w     46.00  98.00   0.50    0.66    --  108.87-125.00 -60.00  104
 18  \w     43.00  87.00   0.50    0.66    --  108.87 -95.00 150.00   88
 19  \w   -106.00 -33.00   0.50    0.16    --  -50.00 -39.00  54.00  146
 20  \w     33.00  88.00   0.50    0.16    --   41.06  19.00-150.00  110
 21  \w     -9.00  16.00   0.50    0.16    --  -50.00  30.00-180.00   50
 22  \w     34.00  61.00   0.50    0.66    --  108.87 -77.00 -30.00   54
 23  \w     75.00 100.00   0.50    0.66    --  108.87  15.00 -30.00   50
 24  \w     43.00  69.00   0.50    0.66    --  108.87 -77.00 -60.00   52
 25  \w     34.00  59.00   0.50    0.66    --  108.87 -85.00-128.00   50
 26  \w     75.00 113.00   0.50    0.66    --  108.87  15.00 150.00   76
 27  \w     37.00  92.00   0.50    0.66    --  108.87 -95.00-180.00  110
 28  \w     91.00 117.00   0.50    0.66    --  108.87  45.00 -60.00   52
 29  \w    130.00 171.00   0.50    0.66    --  108.87  45.00 -60.00   82
 30  \w     98.00 126.00   0.50    0.66    --  108.87 125.00  30.00   56
 31  \w    138.00 164.00   0.50    0.66    --  108.87 125.00  30.00   52
 32  \w    120.00 173.00   0.50    0.66    --  108.87  77.00-180.00  106
;
_diffrn_measurement_device 'four-circle diffractometer'
_diffrn_measurement_device_type 'ROD, Synergy Custom system, HyPix'
_diffrn_measurement_method '\w scans'
_diffrn_orient_matrix_type 'CrysAlisPro convention (1999,Acta A55,543-557)'
_diffrn_orient_matrix_UB_11 -0.1426645000
_diffrn_orient_matrix_UB_12 -0.0348946000
_diffrn_orient_matrix_UB_13 -0.0085715000
_diffrn_orient_matrix_UB_21 -0.0688846000
_diffrn_orient_matrix_UB_22 0.0903426000
_diffrn_orient_matrix_UB_23 0.0096847000
_diffrn_orient_matrix_UB_31 0.0240943000
_diffrn_orient_matrix_UB_32 0.0513566000
_diffrn_orient_matrix_UB_33 -0.0228841000
_diffrn_radiation_monochromator mirror
_diffrn_radiation_probe x-ray
_diffrn_radiation_type 'Cu K\a'
_diffrn_radiation_wavelength 1.54184
_diffrn_reflns_av_R_equivalents 0.0470
_diffrn_reflns_av_unetI/netI 0.0449
_diffrn_reflns_Laue_measured_fraction_full 0.999
_diffrn_reflns_Laue_measured_fraction_max 0.999
_diffrn_reflns_limit_h_max 11
_diffrn_reflns_limit_h_min -11
_diffrn_reflns_limit_k_max 16
_diffrn_reflns_limit_k_min -16
_diffrn_reflns_limit_l_max 60
_diffrn_reflns_limit_l_min -68
_diffrn_reflns_number 43771
_diffrn_reflns_point_group_measured_fraction_full 0.996
_diffrn_reflns_point_group_measured_fraction_max 0.996
_diffrn_reflns_theta_full 63.998
_diffrn_reflns_theta_max 63.998
_diffrn_reflns_theta_min 3.874
_diffrn_source 'Rotating-anode X-ray tube'
_diffrn_source_type 'Rigaku (Cu) X-ray Source'
_exptl_absorpt_coefficient_mu 11.671
_exptl_absorpt_correction_T_max 1.00000
_exptl_absorpt_correction_T_min 0.77256
_exptl_absorpt_correction_type multi-scan
_exptl_absorpt_process_details
;
CrysAlisPro 1.171.43.75a (Rigaku Oxford Diffraction, 2023)
Empirical absorption correction using spherical harmonics,
implemented in SCALE3 ABSPACK scaling algorithm.
;
_exptl_crystal_colour 'clear yellow'
_exptl_crystal_density_diffrn 1.651
_exptl_crystal_description plate
_exptl_crystal_F_000 3944
_exptl_crystal_preparation 'Magnetic properties'
_refine_diff_density_max 1.780
_refine_diff_density_min -1.251
_refine_diff_density_rms 0.134
_refine_ls_abs_structure_details
;
 Refined as an inversion twin.
;
_refine_ls_abs_structure_Flack 0.034(6)
_refine_ls_extinction_method none
_refine_ls_goodness_of_fit_ref 1.198
_refine_ls_hydrogen_treatment constr
_refine_ls_matrix_type full
_refine_ls_number_parameters 1065
_refine_ls_number_reflns 13089
_refine_ls_number_restraints 60
_refine_ls_restrained_S_all 1.201
_refine_ls_R_factor_all 0.0609
_refine_ls_R_factor_gt 0.0590
_refine_ls_shift/su_max 0.001
_refine_ls_shift/su_mean 0.000
_refine_ls_structure_factor_coef Fsqd
_refine_ls_weighting_details 'w=1/[\s^2^(Fo^2^)+79.9757P] where P=(Fo^2^+2Fc^2^)/3'
_refine_ls_weighting_scheme calc
_refine_ls_wR_factor_gt 0.1352
_refine_ls_wR_factor_ref 0.1359
_reflns_Friedel_coverage 0.780
_reflns_Friedel_fraction_full 0.993
_reflns_Friedel_fraction_max 0.993
_reflns_number_gt 12654
_reflns_number_total 13089
_reflns_threshold_expression 'I > 2\s(I)'
_cod_data_source_file d6dt00796a2.cif
_cod_data_source_block s2
_cod_original_cell_volume 7918.09(18)
_cod_database_code 7721037
_shelx_shelxl_version_number 2018/3
_chemical_oxdiff_formula CHNOFClDy
_shelx_space_group_comment
;
The symmetry employed for this shelxl refinement is uniquely defined
by the following loop, which should always be used as a source of
symmetry information in preference to the above space-group names.
They are only intended as comments.
;
_reflns_odcompleteness_completeness 99.82
_reflns_odcompleteness_iscentric 1
_reflns_odcompleteness_theta 66.97
_olex2_refinement_description
;
1. Twinned data refinement
 Scales: 0.966(6)
 0.034(6)
2. Fixed Uiso
 At 1.2 times of:
  All C(H) groups
 At 1.5 times of:
  All C(H,H,H) groups
3. Restrained distances
 C2-C1
 1.4 with sigma of 0.02
 N10-C77 = N10-C78 = N8-C71 = N8-C70
 1.45 with sigma of 0.02
4. Rigid bond restraints
 O14, C70
 with sigma for 1-2 distances of 0.01 and sigma for 1-3 distances of 0.01
5. Uiso/Uaniso restraints and constraints
O4 \\sim C21: within 2A with sigma of 0.01 and sigma for terminal atoms of 0.02
within 2A
C10: within 2A with sigma of 0.001 and sigma for terminal atoms of 0.002 within
2A
Uanis(C2) \\sim Ueq, Uanis(C10) \\sim Ueq: with sigma of 0.004 and sigma for
terminal atoms of 0.005
Uanis(N8) \\sim Ueq, Uanis(C71) \\sim Ueq, Uanis(C72) \\sim Ueq, Uanis(C78)
\\sim Ueq, Uanis(C77) \\sim Ueq, Uanis(N10) \\sim Ueq: with sigma of 0.005 and
sigma for terminal atoms of 0.01
6.a Aromatic/amide H refined with riding coordinates:
 C2(H2), C3(H3), C5(H5), C7(H7), C10(H10), C12(H12), C13(H13), C15(H15),
 C16(H16), C18(H18), C20(H20), C23(H23), C25(H25), C26(H26), C28(H28), C29(H29),
  C31(H31), C32(H32), C33(H33), C34(H34), C39(H39), C40(H40), C41(H41),
 C42(H42), C44(H44), C45(H45), C48(H48), C49(H49), C51(H51), C52(H52), C53(H53),
  C54(H54), C59(H59), C60(H60), C61(H61), C62(H62), C64(H64), C65(H65),
 C67(H67), C70(H70), C76(H76), C73(H73), C79(H79)
6.b Idealised Me refined as rotating group:
 C68(H68A,H68B,H68C), C69(H69A,H69B,H69C), C71(H71A,H71B,H71C), C72(H72A,H72B,
 H72C), C77(H77A,H77B,H77C), C78(H78A,H78B,H78C), C74(H74A,H74B,H74C), C75(H75A,
 H75B,H75C), C80(H80A,H80B,H80C), C81(H81A,H81B,H81C)
;
_olex2_submission_special_instructions 'No special instructions were received'
_oxdiff_exptl_absorpt_empirical_details
;
Empirical correction (ABSPACK) includes:
- Absorption correction using spherical harmonics
- Frame scaling
;
_oxdiff_exptl_absorpt_empirical_full_max 2.089
_oxdiff_exptl_absorpt_empirical_full_min 0.723

loop_
_space_group_symop_operation_xyz
'x, y, z'
'-x+1/2, -y, z+1/2'
'-x, y+1/2, -z+1/2'
'x+1/2, -y+1/2, -z'

loop_
_atom_site_label
_atom_site_type_symbol
_atom_site_fract_x
_atom_site_fract_y
_atom_site_fract_z
_atom_site_U_iso_or_equiv
_atom_site_adp_type
_atom_site_occupancy
_atom_site_site_symmetry_order
_atom_site_calc_flag
_atom_site_refinement_flags_posn
_atom_site_refinement_flags_adp
_atom_site_refinement_flags_occupancy
_atom_site_disorder_assembly
_atom_site_disorder_group
C1 C 0.8185(13) 0.6829(9) 0.3567(2) 0.027(3) Uani 1 1 d D . . . .
C2 C 0.8659(15) 0.7817(9) 0.3568(2) 0.031(3) Uani 1 1 d D U . . .
H2 H 0.811714 0.830880 0.363445 0.037 Uiso 1 1 calc R U . . .
C3 C 0.9919(16) 0.8000(11) 0.3468(2) 0.033(3) Uani 1 1 d . . . . .
H3 H 1.026679 0.863290 0.347098 0.039 Uiso 1 1 calc R U . . .
C4 C 1.0703(14) 0.7303(10) 0.3365(2) 0.027(3) Uani 1 1 d . . . . .
C5 C 1.0306(14) 0.6371(9) 0.3360(2) 0.024(3) Uani 1 1 d . . . . .
H5 H 1.089266 0.590009 0.329471 0.029 Uiso 1 1 calc R U . . .
C6 C 0.9027(13) 0.6127(9) 0.3453(2) 0.019(3) Uani 1 1 d . . . . .
C7 C 0.8634(14) 0.5130(9) 0.3442(2) 0.019(3) Uani 1 1 d . . . . .
H7 H 0.935205 0.469068 0.340579 0.023 Uiso 1 1 calc R U . . .
C8 C 0.6183(14) 0.3462(11) 0.35428(19) 0.027(3) Uani 1 1 d . . . . .
C9 C 0.6000(14) 0.2410(9) 0.3535(2) 0.020(3) Uani 1 1 d . . . . .
C10 C 0.6982(15) 0.1794(9) 0.3451(2) 0.023(3) Uani 1 1 d . U . . .
H10 H 0.784192 0.201591 0.339138 0.027 Uiso 1 1 calc R U . . .
C11 C 0.6670(15) 0.0854(9) 0.3457(2) 0.027(3) Uani 1 1 d . . . . .
C12 C 0.5466(15) 0.0501(10) 0.3548(2) 0.031(3) Uani 1 1 d . . . . .
H12 H 0.527940 -0.016206 0.355631 0.037 Uiso 1 1 calc R U . . .
C13 C 0.4519(16) 0.1192(10) 0.3628(2) 0.033(3) Uani 1 1 d . . . . .
H13 H 0.365197 0.098173 0.368671 0.040 Uiso 1 1 calc R U . . .
C14 C 0.0104(14) 0.2237(9) 0.3811(2) 0.026(3) Uani 1 1 d . . . . .
C15 C -0.0346(14) 0.1318(9) 0.3835(2) 0.025(3) Uani 1 1 d . . . . .
H15 H 0.018456 0.082994 0.376446 0.030 Uiso 1 1 calc R U . . .
C16 C -0.1508(14) 0.1054(10) 0.3955(2) 0.027(3) Uani 1 1 d . . . . .
H16 H -0.176354 0.040480 0.397092 0.032 Uiso 1 1 calc R U . . .
C17 C -0.2291(14) 0.1774(10) 0.4051(2) 0.025(3) Uani 1 1 d . . . . .
C18 C -0.1946(15) 0.2680(9) 0.4036(2) 0.024(3) Uani 1 1 d . . . . .
H18 H -0.253118 0.314724 0.410339 0.029 Uiso 1 1 calc R U . . .
C19 C -0.0710(14) 0.2969(10) 0.3922(2) 0.024(3) Uani 1 1 d . . . . .
C20 C -0.0356(14) 0.3962(9) 0.3928(2) 0.023(3) Uani 1 1 d . . . . .
H20 H -0.105604 0.440270 0.397219 0.027 Uiso 1 1 calc R U . . .
C21 C 0.2115(13) 0.5578(8) 0.38122(19) 0.017(2) Uani 1 1 d . U . . .
C22 C 0.2441(13) 0.6630(11) 0.38330(19) 0.023(3) Uani 1 1 d . . . . .
C23 C 0.1521(15) 0.7257(11) 0.3936(2) 0.029(3) Uani 1 1 d . . . . .
H23 H 0.065953 0.705040 0.399776 0.035 Uiso 1 1 calc R U . . .
C24 C 0.1928(15) 0.8205(9) 0.3942(2) 0.026(3) Uani 1 1 d . . . . .
C25 C 0.3188(16) 0.8505(9) 0.3854(2) 0.030(3) Uani 1 1 d . . . . .
H25 H 0.346468 0.915316 0.385916 0.036 Uiso 1 1 calc R U . . .
C26 C 0.4032(15) 0.7807(9) 0.3757(2) 0.027(3) Uani 1 1 d . . . . .
H26 H 0.490522 0.798904 0.369505 0.032 Uiso 1 1 calc R U . . .
C27 C 0.4455(14) 0.6155(10) 0.4469(2) 0.027(3) Uani 1 1 d . . . . .
C28 C 0.4467(13) 0.7109(9) 0.4414(2) 0.022(3) Uani 1 1 d . . . . .
H28 H 0.408577 0.732001 0.427316 0.026 Uiso 1 1 calc R U . . .
C29 C 0.5033(13) 0.7750(10) 0.4564(2) 0.028(3) Uani 1 1 d . . . . .
H29 H 0.499828 0.841215 0.453157 0.033 Uiso 1 1 calc R U . . .
C30 C 0.5672(14) 0.7416(9) 0.4767(2) 0.025(3) Uani 1 1 d . . . . .
C31 C 0.6296(17) 0.8063(11) 0.4925(3) 0.036(4) Uani 1 1 d . . . . .
H31 H 0.624455 0.872719 0.489614 0.043 Uiso 1 1 calc R U . . .
C32 C 0.6954(18) 0.7750(12) 0.5113(3) 0.042(4) Uani 1 1 d . . . . .
H32 H 0.734300 0.819305 0.521726 0.051 Uiso 1 1 calc R U . . .
C33 C 0.7069(18) 0.6759(12) 0.5156(3) 0.041(4) Uani 1 1 d . . . . .
H33 H 0.756918 0.654321 0.528575 0.049 Uiso 1 1 calc R U . . .
C34 C 0.6466(15) 0.6113(12) 0.5012(2) 0.034(3) Uani 1 1 d . . . . .
H34 H 0.653692 0.545168 0.504320 0.041 Uiso 1 1 calc R U . . .
C35 C 0.5726(14) 0.6440(10) 0.4815(2) 0.025(3) Uani 1 1 d . . . . .
C36 C 0.5007(12) 0.5783(9) 0.46653(19) 0.018(3) Uani 1 1 d . . . . .
C37 C 0.4928(14) 0.4742(11) 0.4712(2) 0.027(3) Uani 1 1 d . . . . .
C38 C 0.4313(13) 0.4352(10) 0.4918(2) 0.023(3) Uani 1 1 d . . . . .
C39 C 0.3782(14) 0.4917(11) 0.5096(2) 0.028(3) Uani 1 1 d . . . . .
H39 H 0.382666 0.559037 0.508386 0.034 Uiso 1 1 calc R U . . .
C40 C 0.3200(15) 0.4515(11) 0.5287(2) 0.032(3) Uani 1 1 d . . . . .
H40 H 0.286091 0.491268 0.540607 0.039 Uiso 1 1 calc R U . . .
C41 C 0.3104(16) 0.3559(11) 0.5309(2) 0.034(3) Uani 1 1 d . . . . .
H41 H 0.270276 0.329560 0.544290 0.040 Uiso 1 1 calc R U . . .
C42 C 0.3575(16) 0.2963(12) 0.5140(3) 0.036(4) Uani 1 1 d . . . . .
H42 H 0.349680 0.229336 0.515748 0.044 Uiso 1 1 calc R U . . .
C43 C 0.4179(15) 0.3350(11) 0.4940(2) 0.031(3) Uani 1 1 d . . . . .
C44 C 0.4663(18) 0.2750(11) 0.4760(2) 0.036(3) Uani 1 1 d . . . . .
H44 H 0.462482 0.207904 0.477763 0.043 Uiso 1 1 calc R U . . .
C45 C 0.5183(15) 0.3129(10) 0.4562(2) 0.028(3) Uani 1 1 d . . . . .
H45 H 0.544562 0.272921 0.443914 0.033 Uiso 1 1 calc R U . . .
C46 C 0.5316(14) 0.4104(10) 0.4546(2) 0.025(3) Uani 1 1 d . . . . .
C47 C 0.4584(14) 0.4137(10) 0.2809(2) 0.027(3) Uani 1 1 d . . . . .
C48 C 0.5971(16) 0.4454(12) 0.2803(2) 0.038(4) Uani 1 1 d . . . . .
H48 H 0.661303 0.426829 0.291768 0.046 Uiso 1 1 calc R U . . .
C49 C 0.6367(18) 0.5027(12) 0.2631(3) 0.042(4) Uani 1 1 d . . . . .
H49 H 0.731536 0.521101 0.261968 0.050 Uiso 1 1 calc R U . . .
C50 C 0.5405(18) 0.5365(10) 0.2464(3) 0.035(4) Uani 1 1 d . . . . .
C51 C 0.576(2) 0.6065(12) 0.2297(3) 0.051(5) Uani 1 1 d . . . . .
H51 H 0.667094 0.632340 0.229486 0.062 Uiso 1 1 calc R U . . .
C52 C 0.483(2) 0.6358(11) 0.2145(3) 0.049(5) Uani 1 1 d . . . . .
H52 H 0.512232 0.678186 0.202767 0.058 Uiso 1 1 calc R U . . .
C53 C 0.343(2) 0.6061(11) 0.2151(3) 0.043(4) Uani 1 1 d . . . . .
H53 H 0.277801 0.631559 0.204592 0.052 Uiso 1 1 calc R U . . .
C54 C 0.3027(19) 0.5397(10) 0.2311(2) 0.035(3) Uani 1 1 d . . . . .
H54 H 0.208720 0.518944 0.231549 0.042 Uiso 1 1 calc R U . . .
C55 C 0.4021(15) 0.5015(9) 0.2471(2) 0.026(3) Uani 1 1 d . . . . .
C56 C 0.3610(14) 0.4359(12) 0.2646(2) 0.029(3) Uani 1 1 d . . . . .
C57 C 0.2192(15) 0.3985(10) 0.2671(2) 0.026(3) Uani 1 1 d . . . . .
C58 C 0.1521(15) 0.3366(10) 0.2506(2) 0.028(3) Uani 1 1 d . . . . .
C59 C 0.2196(17) 0.3068(11) 0.2302(2) 0.036(4) Uani 1 1 d . . . . .
H59 H 0.308487 0.332027 0.226476 0.043 Uiso 1 1 calc R U . . .
C60 C 0.1588(17) 0.2426(12) 0.2157(3) 0.041(4) Uani 1 1 d . . . . .
H60 H 0.205121 0.224462 0.202105 0.049 Uiso 1 1 calc R U . . .
C61 C 0.029(2) 0.2034(13) 0.2210(3) 0.047(4) Uani 1 1 d . . . . .
H61 H -0.011829 0.157628 0.211063 0.056 Uiso 1 1 calc R U . . .
C62 C -0.0386(19) 0.2302(11) 0.2398(3) 0.040(4) Uani 1 1 d . . . . .
H62 H -0.126090 0.202095 0.243127 0.048 Uiso 1 1 calc R U . . .
C63 C 0.0164(15) 0.2999(10) 0.2550(2) 0.031(3) Uani 1 1 d . . . . .
C64 C -0.0537(15) 0.3247(11) 0.2751(3) 0.036(3) Uani 1 1 d . . . . .
H64 H -0.145554 0.302219 0.277764 0.043 Uiso 1 1 calc R U . . .
C65 C 0.0112(16) 0.3820(12) 0.2911(3) 0.038(4) Uani 1 1 d . . . . .
H65 H -0.035769 0.399939 0.304729 0.045 Uiso 1 1 calc R U . . .
C66 C 0.1456(15) 0.4127(10) 0.2870(2) 0.027(3) Uani 1 1 d . . . . .
C67 C 0.4782(14) 0.6914(10) 0.3104(2) 0.026(3) Uani 1 1 d . . . . .
H67 H 0.451827 0.634716 0.302675 0.031 Uiso 1 1 calc R U . . .
C68 C 0.4912(17) 0.8609(10) 0.3112(2) 0.036(4) Uani 1 1 d . . . . .
H68A H 0.504667 0.911704 0.299928 0.054 Uiso 1 1 calc R U . . .
H68B H 0.575829 0.853729 0.320329 0.054 Uiso 1 1 calc R U . . .
H68C H 0.412956 0.877073 0.321156 0.054 Uiso 1 1 calc R U . . .
C69 C 0.3912(17) 0.7755(12) 0.2775(2) 0.038(4) Uani 1 1 d . . . . .
H69A H 0.299335 0.804669 0.279364 0.057 Uiso 1 1 calc R U . . .
H69B H 0.380467 0.710775 0.271539 0.057 Uiso 1 1 calc R U . . .
H69C H 0.446347 0.813357 0.266715 0.057 Uiso 1 1 calc R U . . .
C70 C 0.256(2) 0.1900(15) 0.4203(3) 0.066(6) Uani 1 1 d D U . . .
H70 H 0.180247 0.230852 0.423896 0.079 Uiso 1 1 calc R U . . .
C71 C 0.381(3) 0.050(2) 0.4333(5) 0.100(9) Uani 1 1 d D U . . .
H71A H 0.341892 -0.013539 0.431238 0.150 Uiso 1 1 calc R U . . .
H71B H 0.437598 0.051808 0.447164 0.150 Uiso 1 1 calc R U . . .
H71C H 0.438976 0.066376 0.420075 0.150 Uiso 1 1 calc R U . . .
C72 C 0.175(2) 0.1011(16) 0.4534(3) 0.067(6) Uani 1 1 d . U . . .
H72A H 0.224464 0.109404 0.467921 0.101 Uiso 1 1 calc R U . . .
H72B H 0.141913 0.035363 0.452206 0.101 Uiso 1 1 calc R U . . .
H72C H 0.095391 0.144616 0.452879 0.101 Uiso 1 1 calc R U . . .
Cl1 Cl 0.7926(4) 0.0026(2) 0.33599(6) 0.0364(8) Uani 1 1 d . . . . .
Cl2 Cl 0.0822(4) 0.9061(2) 0.40581(7) 0.0378(9) Uani 1 1 d . . . . .
Dy1 Dy 0.52590(8) 0.56246(5) 0.35917(2) 0.01921(17) Uani 1 1 d . . . . .
Dy2 Dy 0.30077(8) 0.33878(5) 0.37569(2) 0.02083(18) Uani 1 1 d . . . . .
F1 F 1.1957(9) 0.7555(5) 0.32661(14) 0.0333(18) Uani 1 1 d . . . . .
F2 F -0.3504(8) 0.1517(6) 0.41651(14) 0.0359(19) Uani 1 1 d . . . . .
N1 N 0.7413(11) 0.4780(8) 0.34761(17) 0.023(2) Uani 1 1 d . . . . .
N2 N 0.7343(12) 0.3762(8) 0.34513(18) 0.024(2) Uani 1 1 d . . . . .
N3 N 0.4769(13) 0.2111(8) 0.36246(18) 0.027(2) Uani 1 1 d . . . . .
N4 N 0.0857(11) 0.4288(7) 0.38780(17) 0.020(2) Uani 1 1 d . . . . .
N5 N 0.0984(11) 0.5270(8) 0.39061(18) 0.023(2) Uani 1 1 d . . . . .
N6 N 0.3662(11) 0.6891(7) 0.37484(18) 0.022(2) Uani 1 1 d . . . . .
N7 N 0.4618(12) 0.7723(8) 0.29942(18) 0.025(2) Uani 1 1 d . . . . .
N8 N 0.2651(18) 0.1210(12) 0.4353(3) 0.066(5) Uani 1 1 d D U . . .
O1 O 0.6985(10) 0.6602(7) 0.36676(13) 0.0249(19) Uani 1 1 d . . . . .
O2 O 0.5243(9) 0.3946(7) 0.36463(14) 0.025(2) Uani 1 1 d . . . . .
O3 O 0.1199(9) 0.2454(7) 0.36916(16) 0.026(2) Uani 1 1 d . . . . .
O4 O 0.3020(10) 0.5069(5) 0.36981(14) 0.0202(18) Uani 1 1 d . U . . .
O5 O 0.5503(9) 0.5398(6) 0.39838(14) 0.024(2) Uani 1 1 d . . . . .
O6 O 0.3796(10) 0.4043(7) 0.40915(14) 0.027(2) Uani 1 1 d . . . . .
O7 O 0.3787(8) 0.5534(6) 0.43177(14) 0.0206(18) Uani 1 1 d . . . . .
O8 O 0.5866(10) 0.4460(7) 0.43401(14) 0.025(2) Uani 1 1 d . . . . .
O9 O 0.4243(10) 0.4989(6) 0.32640(14) 0.022(2) Uani 1 1 d . . . . .
O10 O 0.2807(10) 0.3496(7) 0.33572(14) 0.026(2) Uani 1 1 d . . . . .
O11 O 0.2116(10) 0.4667(6) 0.30427(14) 0.025(2) Uani 1 1 d . . . . .
O12 O 0.4164(9) 0.3582(6) 0.29942(14) 0.0214(19) Uani 1 1 d . . . . .
O13 O 0.5254(10) 0.6833(6) 0.33003(14) 0.025(2) Uani 1 1 d . . . . .
O14 O 0.3108(12) 0.2158(7) 0.40420(15) 0.035(2) Uani 1 1 d . U . . .
P1 P 0.4727(4) 0.4846(2) 0.41609(5) 0.0234(7) Uani 1 1 d . . . . .
P2 P 0.3369(4) 0.4191(2) 0.31887(5) 0.0210(7) Uani 1 1 d . . . . .
C76 C 0.028(2) 0.4396(18) 0.4913(3) 0.073(6) Uani 1 1 d . . . . .
H76 H 0.116197 0.416738 0.496337 0.088 Uiso 1 1 calc R U . . .
C77 C -0.102(4) 0.494(4) 0.4605(8) 0.22(2) Uani 1 1 d D U . . .
H77A H -0.075349 0.542904 0.449505 0.334 Uiso 1 1 calc R U . . .
H77B H -0.156010 0.522631 0.472899 0.334 Uiso 1 1 calc R U . . .
H77C H -0.158892 0.445430 0.452833 0.334 Uiso 1 1 calc R U . . .
C78 C 0.118(3) 0.413(3) 0.4530(5) 0.130(12) Uani 1 1 d D U . . .
H78A H 0.070677 0.365851 0.443267 0.195 Uiso 1 1 calc R U . . .
H78B H 0.195232 0.381992 0.460973 0.195 Uiso 1 1 calc R U . . .
H78C H 0.153351 0.464645 0.443495 0.195 Uiso 1 1 calc R U . . .
N10 N 0.0193(18) 0.4505(12) 0.4696(3) 0.057(4) Uani 1 1 d D U . . .
O16 O -0.0527(19) 0.4529(11) 0.5064(3) 0.090(6) Uani 1 1 d . . . . .
C73 C 0.7432(19) 0.8245(14) 0.4178(3) 0.051(5) Uani 1 1 d . . . . .
H73 H 0.687697 0.804147 0.405313 0.061 Uiso 1 1 calc R U . . .
C74 C 0.902(2) 0.7778(14) 0.4480(3) 0.049(5) Uani 1 1 d . . . . .
H74A H 0.905742 0.846687 0.450528 0.074 Uiso 1 1 calc R U . . .
H74B H 0.996210 0.753409 0.445553 0.074 Uiso 1 1 calc R U . . .
H74C H 0.861028 0.746881 0.461420 0.074 Uiso 1 1 calc R U . . .
C75 C 0.8011(19) 0.6570(12) 0.4222(3) 0.044(4) Uani 1 1 d . . . . .
H75A H 0.757856 0.622684 0.434947 0.066 Uiso 1 1 calc R U . . .
H75B H 0.892179 0.628967 0.418879 0.066 Uiso 1 1 calc R U . . .
H75C H 0.741454 0.652197 0.408704 0.066 Uiso 1 1 calc R U . . .
N9 N 0.8188(14) 0.7582(9) 0.4285(2) 0.037(3) Uani 1 1 d . . . . .
O15 O 0.7394(13) 0.9086(9) 0.4227(2) 0.059(4) Uani 1 1 d . . . . .
C79 C 0.1812(19) 0.0533(13) 0.3332(3) 0.050(4) Uani 1 1 d . . . . .
H79 H 0.191393 0.111042 0.341482 0.060 Uiso 1 1 calc R U . . .
C80 C 0.075(2) 0.1488(14) 0.3042(4) 0.072(7) Uani 1 1 d . . . . .
H80A H -0.026517 0.145706 0.302244 0.108 Uiso 1 1 calc R U . . .
H80B H 0.118389 0.162596 0.289419 0.108 Uiso 1 1 calc R U . . .
H80C H 0.097920 0.199242 0.315060 0.108 Uiso 1 1 calc R U . . .
C81 C 0.101(2) -0.0260(14) 0.2988(3) 0.059(5) Uani 1 1 d . . . . .
H81A H 0.142321 -0.080941 0.306489 0.088 Uiso 1 1 calc R U . . .
H81B H 0.143850 -0.018084 0.283718 0.088 Uiso 1 1 calc R U . . .
H81C H 0.000601 -0.036456 0.296922 0.088 Uiso 1 1 calc R U . . .
N11 N 0.1242(14) 0.0602(11) 0.3125(2) 0.046(3) Uani 1 1 d . . . . .
O17 O 0.2209(14) -0.0175(9) 0.3425(2) 0.055(3) Uani 1 1 d . . . . .

loop_
_atom_site_aniso_label
_atom_site_aniso_U_11
_atom_site_aniso_U_22
_atom_site_aniso_U_33
_atom_site_aniso_U_23
_atom_site_aniso_U_13
_atom_site_aniso_U_12
C1 0.019(7) 0.043(8) 0.019(6) -0.003(6) 0.000(5) 0.021(6)
C2 0.036(5) 0.026(5) 0.030(5) 0.002(4) 0.001(4) 0.008(4)
C3 0.037(9) 0.031(8) 0.030(7) -0.006(6) -0.001(6) -0.002(7)
C4 0.020(7) 0.032(8) 0.030(7) -0.004(6) 0.005(5) 0.003(6)
C5 0.017(6) 0.031(8) 0.024(6) 0.001(5) 0.000(5) 0.005(6)
C6 0.008(6) 0.022(7) 0.026(7) -0.003(5) 0.000(5) 0.005(5)
C7 0.026(7) 0.017(6) 0.015(6) 0.003(5) 0.001(5) 0.008(5)
C8 0.029(7) 0.045(8) 0.008(6) -0.006(6) 0.003(5) 0.016(7)
C9 0.028(7) 0.011(6) 0.021(6) 0.003(5) 0.003(5) -0.002(5)
C10 0.026(5) 0.018(5) 0.024(4) 0.000(4) 0.001(4) 0.005(4)
C11 0.032(8) 0.020(7) 0.029(7) 0.000(5) 0.008(6) -0.004(6)
C12 0.032(8) 0.017(7) 0.044(8) -0.004(6) 0.006(6) -0.002(6)
C13 0.027(8) 0.032(8) 0.040(8) -0.007(6) 0.005(7) -0.005(6)
C14 0.024(7) 0.026(7) 0.027(7) -0.005(5) 0.000(5) 0.003(6)
C15 0.016(6) 0.016(6) 0.042(8) -0.002(5) 0.005(6) 0.001(5)
C16 0.018(7) 0.016(7) 0.045(8) -0.004(6) -0.003(6) 0.001(5)
C17 0.025(8) 0.030(8) 0.021(6) 0.002(5) 0.005(5) -0.006(6)
C18 0.024(7) 0.023(7) 0.026(7) -0.001(5) 0.009(6) 0.004(6)
C19 0.027(7) 0.023(7) 0.023(7) 0.004(5) -0.003(5) -0.006(6)
C20 0.015(6) 0.020(6) 0.034(7) -0.003(5) 0.007(6) 0.002(5)
C21 0.019(6) 0.004(5) 0.027(6) 0.003(4) -0.003(5) -0.002(5)
C22 0.016(6) 0.035(7) 0.017(6) -0.007(6) -0.002(5) 0.015(6)
C23 0.024(8) 0.039(9) 0.023(7) -0.003(6) 0.003(5) -0.007(6)
C24 0.019(7) 0.027(8) 0.032(7) -0.004(5) 0.004(6) 0.005(6)
C25 0.041(9) 0.008(6) 0.041(8) -0.004(5) 0.007(6) -0.002(6)
C26 0.033(8) 0.018(7) 0.030(7) -0.002(6) 0.011(6) -0.012(6)
C27 0.023(8) 0.037(8) 0.022(7) -0.009(6) 0.000(5) -0.005(6)
C28 0.021(7) 0.017(6) 0.028(7) 0.002(5) 0.003(5) 0.004(5)
C29 0.017(7) 0.031(8) 0.035(7) 0.001(6) 0.007(5) -0.002(6)
C30 0.027(8) 0.015(6) 0.033(7) -0.003(5) 0.004(6) -0.001(5)
C31 0.038(9) 0.022(7) 0.048(9) -0.005(6) 0.004(7) -0.012(7)
C32 0.034(9) 0.055(10) 0.037(8) -0.002(7) -0.009(7) -0.031(8)
C33 0.038(9) 0.053(10) 0.031(8) 0.005(7) -0.008(7) -0.011(8)
C34 0.023(8) 0.054(10) 0.026(7) 0.000(7) -0.005(6) -0.007(7)
C35 0.028(8) 0.024(7) 0.024(7) -0.002(5) 0.002(5) -0.004(6)
C36 0.012(6) 0.023(7) 0.020(6) -0.001(5) 0.001(4) -0.003(5)
C37 0.016(7) 0.044(8) 0.022(6) -0.002(6) -0.004(5) -0.001(6)
C38 0.019(7) 0.030(7) 0.020(6) 0.003(5) -0.005(5) 0.003(6)
C39 0.026(8) 0.039(8) 0.020(6) 0.006(6) 0.002(5) -0.008(6)
C40 0.023(7) 0.046(9) 0.028(7) -0.001(6) 0.005(6) 0.002(7)
C41 0.032(8) 0.038(9) 0.030(7) 0.008(6) 0.002(6) 0.005(7)
C42 0.034(9) 0.035(8) 0.040(8) 0.005(7) -0.002(7) -0.011(7)
C43 0.034(8) 0.028(7) 0.030(7) 0.008(6) 0.000(6) 0.013(7)
C44 0.042(9) 0.028(8) 0.036(8) 0.002(6) 0.002(7) 0.002(7)
C45 0.027(7) 0.028(7) 0.028(7) -0.002(5) 0.004(6) 0.012(6)
C46 0.018(6) 0.034(8) 0.023(6) 0.003(5) -0.001(5) -0.003(6)
C47 0.024(7) 0.030(8) 0.026(7) -0.005(5) 0.007(6) 0.007(6)
C48 0.035(9) 0.047(10) 0.032(8) -0.011(7) 0.001(6) 0.004(8)
C49 0.033(9) 0.040(10) 0.052(10) -0.012(8) 0.013(8) -0.004(7)
C50 0.048(10) 0.018(7) 0.040(8) -0.001(6) 0.015(7) -0.001(7)
C51 0.075(14) 0.030(9) 0.049(10) -0.014(8) 0.032(10) -0.026(9)
C52 0.075(14) 0.028(8) 0.043(9) 0.004(7) 0.020(9) -0.017(9)
C53 0.071(13) 0.022(8) 0.036(8) 0.007(6) 0.008(8) 0.011(8)
C54 0.049(9) 0.030(8) 0.027(7) 0.002(6) 0.004(7) 0.004(7)
C55 0.035(8) 0.017(7) 0.027(7) -0.003(5) 0.008(6) 0.005(6)
C56 0.028(7) 0.039(8) 0.019(6) -0.005(6) 0.004(5) 0.005(7)
C57 0.028(8) 0.031(7) 0.020(6) 0.001(5) -0.004(6) 0.002(6)
C58 0.032(8) 0.026(7) 0.025(7) 0.005(6) 0.000(5) 0.011(6)
C59 0.035(9) 0.051(10) 0.022(7) -0.009(6) 0.000(6) 0.003(7)
C60 0.041(10) 0.049(10) 0.032(8) -0.005(7) 0.003(7) 0.006(8)
C61 0.054(11) 0.053(10) 0.033(8) -0.002(7) -0.008(8) -0.018(9)
C62 0.043(10) 0.040(9) 0.038(8) -0.003(7) -0.016(8) -0.012(8)
C63 0.023(8) 0.033(8) 0.037(8) -0.002(6) -0.006(6) 0.006(6)
C64 0.021(8) 0.038(9) 0.047(9) -0.001(7) -0.002(6) 0.000(6)
C65 0.026(8) 0.049(9) 0.039(8) -0.004(7) 0.006(7) -0.003(7)
C66 0.026(7) 0.026(7) 0.028(7) -0.003(5) -0.003(6) 0.010(6)
C67 0.021(7) 0.034(8) 0.024(7) -0.002(5) 0.004(6) 0.006(6)
C68 0.047(10) 0.023(7) 0.037(8) 0.004(6) 0.003(7) -0.011(7)
C69 0.038(9) 0.047(10) 0.029(8) 0.008(7) -0.001(7) 0.002(7)
C70 0.059(13) 0.084(16) 0.055(11) 0.025(11) -0.016(9) -0.027(11)
C71 0.092(13) 0.108(14) 0.100(13) -0.015(11) 0.013(11) -0.010(11)
C72 0.066(11) 0.071(10) 0.066(10) 0.018(8) 0.016(9) 0.004(9)
Cl1 0.038(2) 0.0209(16) 0.050(2) -0.0044(14) 0.0089(17) 0.0076(16)
Cl2 0.0334(19) 0.0224(17) 0.058(2) -0.0053(15) 0.0138(17) 0.0050(14)
Dy1 0.0204(4) 0.0178(4) 0.0195(3) -0.0017(3) 0.0023(3) 0.0003(3)
Dy2 0.0227(4) 0.0184(4) 0.0214(4) -0.0009(3) 0.0034(3) -0.0005(3)
F1 0.022(4) 0.027(4) 0.051(5) 0.002(3) 0.012(4) -0.005(4)
F2 0.024(4) 0.041(5) 0.043(5) -0.005(4) 0.014(3) -0.009(4)
N1 0.023(6) 0.032(6) 0.014(5) -0.002(4) 0.003(4) 0.000(5)
N2 0.033(7) 0.017(5) 0.022(5) -0.002(4) 0.004(5) -0.011(5)
N3 0.030(6) 0.024(6) 0.026(6) 0.001(4) 0.002(5) -0.009(5)
N4 0.023(6) 0.011(5) 0.026(5) 0.002(4) -0.006(4) 0.007(5)
N5 0.020(6) 0.022(6) 0.026(6) 0.000(4) -0.003(5) 0.000(5)
N6 0.020(6) 0.020(6) 0.026(5) -0.003(5) 0.006(5) 0.012(4)
N7 0.022(6) 0.021(6) 0.031(6) 0.001(5) 0.000(5) -0.008(5)
N8 0.065(7) 0.073(7) 0.061(7) 0.012(6) -0.006(5) -0.016(6)
O1 0.023(5) 0.026(5) 0.025(4) -0.005(4) 0.002(4) -0.009(4)
O2 0.016(4) 0.036(5) 0.022(4) 0.003(4) 0.003(4) 0.002(4)
O3 0.019(5) 0.024(5) 0.035(5) -0.003(4) 0.009(4) -0.005(4)
O4 0.028(5) 0.004(4) 0.028(4) -0.005(3) 0.004(4) -0.002(4)
O5 0.025(5) 0.030(5) 0.018(4) 0.001(4) -0.001(4) -0.002(4)
O6 0.024(5) 0.041(6) 0.017(4) 0.002(4) 0.000(4) -0.003(4)
O7 0.013(4) 0.025(5) 0.024(4) -0.002(4) -0.002(3) -0.003(4)
O8 0.027(5) 0.030(5) 0.018(4) 0.002(4) -0.001(4) 0.003(4)
O9 0.033(5) 0.011(4) 0.024(4) 0.004(3) 0.003(4) -0.003(4)
O10 0.032(5) 0.025(5) 0.022(4) 0.000(4) -0.002(4) -0.007(4)
O11 0.027(5) 0.025(5) 0.024(4) -0.001(4) 0.002(4) 0.001(4)
O12 0.025(5) 0.015(5) 0.024(4) -0.003(3) 0.000(4) 0.005(4)
O13 0.031(5) 0.021(5) 0.024(5) 0.004(3) 0.001(4) -0.002(4)
O14 0.054(7) 0.026(5) 0.025(5) 0.006(4) 0.008(5) -0.008(5)
P1 0.0261(17) 0.0274(17) 0.0167(15) -0.0025(12) 0.0015(14) 0.0003(15)
P2 0.0270(18) 0.0158(16) 0.0202(15) -0.0020(12) -0.0006(13) -0.0004(13)
C76 0.061(13) 0.098(17) 0.059(12) -0.024(12) 0.012(11) -0.038(14)
C77 0.22(3) 0.23(3) 0.21(3) 0.012(14) 0.006(14) 0.019(14)
C78 0.117(16) 0.154(17) 0.118(15) -0.002(12) 0.001(12) -0.003(13)
N10 0.055(6) 0.060(6) 0.055(6) 0.000(5) 0.006(5) 0.000(6)
O16 0.120(15) 0.072(10) 0.079(10) 0.027(8) 0.056(10) 0.037(10)
C73 0.046(11) 0.055(13) 0.051(10) 0.013(9) 0.013(8) -0.007(9)
C74 0.056(12) 0.057(12) 0.035(9) -0.006(8) 0.001(8) -0.016(9)
C75 0.039(9) 0.046(9) 0.047(9) -0.011(8) 0.012(8) -0.013(9)
N9 0.030(7) 0.039(7) 0.041(7) -0.004(6) 0.007(6) -0.004(6)
O15 0.046(8) 0.049(8) 0.083(9) 0.008(7) 0.023(7) 0.001(6)
C79 0.048(11) 0.038(10) 0.064(11) -0.004(9) 0.004(9) -0.020(9)
C80 0.059(13) 0.047(12) 0.110(17) 0.028(12) 0.024(12) 0.027(10)
C81 0.060(13) 0.056(12) 0.060(12) 0.017(10) 0.016(10) 0.011(10)
N11 0.038(8) 0.037(8) 0.064(9) 0.005(7) 0.012(7) -0.003(7)
O17 0.062(9) 0.039(7) 0.066(8) -0.001(6) -0.003(7) -0.001(6)

loop_
_atom_type_symbol
_atom_type_description
_atom_type_scat_dispersion_real
_atom_type_scat_dispersion_imag
_atom_type_scat_source
C C 0.0181 0.0091 'International Tables Vol C Tables 4.2.6.8 and 6.1.1.4'
H H 0.0000 0.0000 'International Tables Vol C Tables 4.2.6.8 and 6.1.1.4'
Cl Cl 0.3639 0.7018 'International Tables Vol C Tables 4.2.6.8 and 6.1.1.4'
Dy Dy -9.8046 9.8477 'International Tables Vol C Tables 4.2.6.8 and 6.1.1.4'
F F 0.0727 0.0534 'International Tables Vol C Tables 4.2.6.8 and 6.1.1.4'
N N 0.0311 0.0180 'International Tables Vol C Tables 4.2.6.8 and 6.1.1.4'
O O 0.0492 0.0322 'International Tables Vol C Tables 4.2.6.8 and 6.1.1.4'
P P 0.2955 0.4335 'International Tables Vol C Tables 4.2.6.8 and 6.1.1.4'

loop_
_geom_angle_atom_site_label_1
_geom_angle_atom_site_label_2
_geom_angle_atom_site_label_3
_geom_angle
_geom_angle_site_symmetry_1
_geom_angle_site_symmetry_3
_geom_angle_publ_flag
C6 C1 C2 118.5(12) . . ?
O1 C1 C2 119.7(11) . . ?
O1 C1 C6 121.8(12) . . ?
C1 C2 H2 121.5 . . ?
C3 C2 C1 117.0(13) . . ?
C3 C2 H2 121.5 . . ?
C2 C3 H3 118.8 . . ?
C2 C3 C4 122.5(14) . . ?
C4 C3 H3 118.8 . . ?
C3 C4 F1 118.6(13) . . ?
C5 C4 C3 122.7(13) . . ?
C5 C4 F1 118.8(12) . . ?
C4 C5 H5 120.8 . . ?
C4 C5 C6 118.5(12) . . ?
C6 C5 H5 120.8 . . ?
C1 C6 C7 122.4(12) . . ?
C5 C6 C1 120.7(12) . . ?
C5 C6 C7 116.8(11) . . ?
C6 C7 H7 116.6 . . ?
N1 C7 C6 126.7(12) . . ?
N1 C7 H7 116.6 . . ?
N2 C8 C9 114.1(11) . . ?
O2 C8 C9 117.3(12) . . ?
O2 C8 N2 128.5(14) . . ?
C10 C9 C8 123.8(12) . . ?
N3 C9 C8 113.4(11) . . ?
N3 C9 C10 122.8(12) . . ?
C9 C10 H10 121.5 . . ?
C11 C10 C9 116.9(13) . . ?
C11 C10 H10 121.5 . . ?
C10 C11 C12 123.6(13) . . ?
C10 C11 Cl1 118.7(11) . . ?
C12 C11 Cl1 117.6(10) . . ?
C11 C12 H12 122.5 . . ?
C11 C12 C13 115.1(13) . . ?
C13 C12 H12 122.5 . . ?
C12 C13 H13 118.1 . . ?
N3 C13 C12 123.7(14) . . ?
N3 C13 H13 118.1 . . ?
C15 C14 C19 116.9(12) . . ?
O3 C14 C15 122.2(12) . . ?
O3 C14 C19 120.9(12) . . ?
C14 C15 H15 117.7 . . ?
C16 C15 C14 124.5(12) . . ?
C16 C15 H15 117.7 . . ?
C15 C16 H16 121.5 . . ?
C15 C16 C17 117.0(13) . . ?
C17 C16 H16 121.5 . . ?
C16 C17 F2 117.5(12) . . ?
C18 C17 C16 123.0(13) . . ?
C18 C17 F2 119.5(12) . . ?
C17 C18 H18 119.5 . . ?
C17 C18 C19 121.1(13) . . ?
C19 C18 H18 119.5 . . ?
C18 C19 C14 117.4(12) . . ?
C18 C19 C20 117.6(12) . . ?
C20 C19 C14 125.1(12) . . ?
C19 C20 H20 118.2 . . ?
N4 C20 C19 123.6(12) . . ?
N4 C20 H20 118.2 . . ?
N5 C21 C22 117.8(11) . . ?
N5 C21 O4 126.3(11) . . ?
O4 C21 C22 115.9(10) . . ?
C23 C22 C21 121.6(12) . . ?
N6 C22 C21 115.0(11) . . ?
N6 C22 C23 123.4(14) . . ?
C22 C23 H23 121.9 . . ?
C22 C23 C24 116.3(13) . . ?
C24 C23 H23 121.9 . . ?
C23 C24 Cl2 120.1(11) . . ?
C25 C24 C23 121.9(12) . . ?
C25 C24 Cl2 118.0(10) . . ?
C24 C25 H25 121.7 . . ?
C24 C25 C26 116.6(12) . . ?
C26 C25 H25 121.7 . . ?
C25 C26 H26 118.7 . . ?
N6 C26 C25 122.6(12) . . ?
N6 C26 H26 118.7 . . ?
C28 C27 O7 117.6(12) . . ?
C36 C27 C28 124.3(12) . . ?
C36 C27 O7 118.1(12) . . ?
C27 C28 H28 120.2 . . ?
C29 C28 C27 119.6(13) . . ?
C29 C28 H28 120.2 . . ?
C28 C29 H29 120.3 . . ?
C28 C29 C30 119.4(13) . . ?
C30 C29 H29 120.3 . . ?
C29 C30 C31 120.9(13) . . ?
C35 C30 C29 120.5(13) . . ?
C35 C30 C31 118.5(13) . . ?
C30 C31 H31 119.4 . . ?
C32 C31 C30 121.3(14) . . ?
C32 C31 H31 119.4 . . ?
C31 C32 H32 119.9 . . ?
C31 C32 C33 120.2(14) . . ?
C33 C32 H32 119.9 . . ?
C32 C33 H33 119.7 . . ?
C34 C33 C32 120.6(14) . . ?
C34 C33 H33 119.7 . . ?
C33 C34 H34 120.2 . . ?
C33 C34 C35 119.6(15) . . ?
C35 C34 H34 120.2 . . ?
C30 C35 C34 119.6(13) . . ?
C30 C35 C36 119.0(12) . . ?
C34 C35 C36 121.4(13) . . ?
C27 C36 C35 116.7(12) . . ?
C27 C36 C37 120.6(11) . . ?
C35 C36 C37 122.6(11) . . ?
C38 C37 C36 122.9(12) . . ?
C46 C37 C36 119.9(12) . . ?
C46 C37 C38 116.8(13) . . ?
C39 C38 C37 123.5(13) . . ?
C39 C38 C43 117.2(12) . . ?
C43 C38 C37 119.3(12) . . ?
C38 C39 H39 119.3 . . ?
C40 C39 C38 121.4(14) . . ?
C40 C39 H39 119.3 . . ?
C39 C40 H40 119.6 . . ?
C41 C40 C39 120.8(14) . . ?
C41 C40 H40 119.6 . . ?
C40 C41 H41 119.4 . . ?
C40 C41 C42 121.1(14) . . ?
C42 C41 H41 119.4 . . ?
C41 C42 H42 120.1 . . ?
C41 C42 C43 119.8(15) . . ?
C43 C42 H42 120.1 . . ?
C38 C43 C44 119.1(13) . . ?
C42 C43 C38 119.7(13) . . ?
C42 C43 C44 121.2(14) . . ?
C43 C44 H44 119.5 . . ?
C45 C44 C43 120.9(14) . . ?
C45 C44 H44 119.5 . . ?
C44 C45 H45 120.7 . . ?
C44 C45 C46 118.7(13) . . ?
C46 C45 H45 120.7 . . ?
C37 C46 C45 125.0(13) . . ?
C37 C46 O8 118.4(12) . . ?
C45 C46 O8 116.6(12) . . ?
C56 C47 C48 124.0(14) . . ?
C56 C47 O12 118.0(13) . . ?
O12 C47 C48 118.0(12) . . ?
C47 C48 H48 120.8 . . ?
C49 C48 C47 118.4(15) . . ?
C49 C48 H48 120.8 . . ?
C48 C49 H49 119.0 . . ?
C48 C49 C50 121.9(15) . . ?
C50 C49 H49 119.0 . . ?
C49 C50 C51 123.0(17) . . ?
C55 C50 C49 118.2(13) . . ?
C55 C50 C51 118.8(16) . . ?
C50 C51 H51 119.5 . . ?
C52 C51 C50 121.1(17) . . ?
C52 C51 H51 119.5 . . ?
C51 C52 H52 118.9 . . ?
C51 C52 C53 122.1(15) . . ?
C53 C52 H52 118.9 . . ?
C52 C53 H53 120.4 . . ?
C54 C53 C52 119.2(16) . . ?
C54 C53 H53 120.4 . . ?
C53 C54 H54 119.8 . . ?
C53 C54 C55 120.4(16) . . ?
C55 C54 H54 119.8 . . ?
C50 C55 C54 118.2(13) . . ?
C50 C55 C56 120.1(13) . . ?
C56 C55 C54 121.5(14) . . ?
C47 C56 C55 117.1(13) . . ?
C47 C56 C57 118.9(13) . . ?
C55 C56 C57 123.8(12) . . ?
C58 C57 C56 124.1(12) . . ?
C66 C57 C56 120.6(12) . . ?
C66 C57 C58 115.0(13) . . ?
C59 C58 C57 122.3(14) . . ?
C59 C58 C63 117.7(14) . . ?
C63 C58 C57 120.0(12) . . ?
C58 C59 H59 119.4 . . ?
C60 C59 C58 121.2(15) . . ?
C60 C59 H59 119.4 . . ?
C59 C60 H60 119.8 . . ?
C59 C60 C61 120.4(15) . . ?
C61 C60 H60 119.8 . . ?
C60 C61 H61 119.9 . . ?
C62 C61 C60 120.2(15) . . ?
C62 C61 H61 119.9 . . ?
C61 C62 H62 118.9 . . ?
C61 C62 C63 122.2(16) . . ?
C63 C62 H62 118.9 . . ?
C58 C63 C62 118.1(14) . . ?
C64 C63 C58 120.3(13) . . ?
C64 C63 C62 121.2(15) . . ?
C63 C64 H64 120.1 . . ?
C65 C64 C63 119.8(14) . . ?
C65 C64 H64 120.1 . . ?
C64 C65 H65 120.6 . . ?
C66 C65 C64 118.8(14) . . ?
C66 C65 H65 120.6 . . ?
C57 C66 C65 125.7(13) . . ?
C57 C66 O11 116.9(13) . . ?
C65 C66 O11 117.3(12) . . ?
N7 C67 H67 117.5 . . ?
O13 C67 H67 117.5 . . ?
O13 C67 N7 125.1(13) . . ?
H68A C68 H68B 109.5 . . ?
H68A C68 H68C 109.5 . . ?
H68B C68 H68C 109.5 . . ?
N7 C68 H68A 109.5 . . ?
N7 C68 H68B 109.5 . . ?
N7 C68 H68C 109.5 . . ?
H69A C69 H69B 109.5 . . ?
H69A C69 H69C 109.5 . . ?
H69B C69 H69C 109.5 . . ?
N7 C69 H69A 109.5 . . ?
N7 C69 H69B 109.5 . . ?
N7 C69 H69C 109.5 . . ?
N8 C70 H70 110.4 . . ?
O14 C70 H70 110.4 . . ?
O14 C70 N8 139(2) . . ?
H71A C71 H71B 109.5 . . ?
H71A C71 H71C 109.5 . . ?
H71B C71 H71C 109.5 . . ?
N8 C71 H71A 109.5 . . ?
N8 C71 H71B 109.5 . . ?
N8 C71 H71C 109.5 . . ?
H72A C72 H72B 109.5 . . ?
H72A C72 H72C 109.5 . . ?
H72B C72 H72C 109.5 . . ?
N8 C72 H72A 109.5 . . ?
N8 C72 H72B 109.5 . . ?
N8 C72 H72C 109.5 . . ?
N1 Dy1 Dy2 98.2(3) . . ?
N1 Dy1 N6 160.8(4) . . ?
N6 Dy1 Dy2 98.0(3) . . ?
O1 Dy1 Dy2 149.7(2) . . ?
O1 Dy1 N1 74.0(4) . . ?
O1 Dy1 N6 86.8(4) . . ?
O1 Dy1 O2 126.6(3) . . ?
O1 Dy1 O4 146.8(3) . . ?
O1 Dy1 O5 79.1(3) . . ?
O1 Dy1 O9 136.2(3) . . ?
O1 Dy1 O13 72.8(3) . . ?
O2 Dy1 Dy2 34.1(2) . . ?
O2 Dy1 N1 64.4(3) . . ?
O2 Dy1 N6 130.3(3) . . ?
O2 Dy1 O13 142.6(3) . . ?
O4 Dy1 Dy2 34.32(19) . . ?
O4 Dy1 N1 132.1(3) . . ?
O4 Dy1 N6 65.5(3) . . ?
O4 Dy1 O2 68.5(3) . . ?
O4 Dy1 O13 114.6(3) . . ?
O5 Dy1 Dy2 72.8(2) . . ?
O5 Dy1 N1 96.9(3) . . ?
O5 Dy1 N6 78.4(3) . . ?
O5 Dy1 O2 74.5(3) . . ?
O5 Dy1 O4 77.7(3) . . ?
O5 Dy1 O9 143.2(3) . . ?
O5 Dy1 O13 142.7(3) . . ?
O9 Dy1 Dy2 70.5(2) . . ?
O9 Dy1 N1 86.6(3) . . ?
O9 Dy1 N6 108.4(3) . . ?
O9 Dy1 O2 74.2(3) . . ?
O9 Dy1 O4 73.2(3) . . ?
O9 Dy1 O13 71.7(3) . . ?
O13 Dy1 Dy2 137.4(2) . . ?
O13 Dy1 N1 98.4(3) . . ?
O13 Dy1 N6 76.1(3) . . ?
N3 Dy2 Dy1 97.0(2) . . ?
N4 Dy2 Dy1 96.8(2) . . ?
N4 Dy2 N3 165.4(3) . . ?
O2 Dy2 Dy1 34.2(2) . . ?
O2 Dy2 N3 63.6(3) . . ?
O2 Dy2 N4 130.6(3) . . ?
O2 Dy2 O4 68.3(3) . . ?
O2 Dy2 O14 113.0(4) . . ?
O3 Dy2 Dy1 149.7(3) . . ?
O3 Dy2 N3 92.9(3) . . ?
O3 Dy2 N4 72.7(3) . . ?
O3 Dy2 O2 149.2(3) . . ?
O3 Dy2 O4 124.5(3) . . ?
O3 Dy2 O6 130.2(3) . . ?
O3 Dy2 O10 78.6(3) . . ?
O3 Dy2 O14 74.0(4) . . ?
O4 Dy2 Dy1 34.1(2) . . ?
O4 Dy2 N3 129.8(3) . . ?
O4 Dy2 N4 63.2(3) . . ?
O4 Dy2 O14 144.2(3) . . ?
O6 Dy2 Dy1 73.0(2) . . ?
O6 Dy2 N3 108.6(3) . . ?
O6 Dy2 N4 80.2(3) . . ?
O6 Dy2 O2 78.6(3) . . ?
O6 Dy2 O4 74.0(3) . . ?
O6 Dy2 O10 148.3(3) . . ?
O6 Dy2 O14 71.5(3) . . ?
O10 Dy2 Dy1 75.5(2) . . ?
O10 Dy2 N3 78.5(3) . . ?
O10 Dy2 N4 100.4(3) . . ?
O10 Dy2 O2 77.4(3) . . ?
O10 Dy2 O4 78.0(3) . . ?
O10 Dy2 O14 137.8(3) . . ?
O14 Dy2 Dy1 136.3(3) . . ?
O14 Dy2 N3 71.5(3) . . ?
O14 Dy2 N4 101.4(4) . . ?
C7 N1 Dy1 128.3(9) . . ?
C7 N1 N2 114.0(11) . . ?
N2 N1 Dy1 117.7(8) . . ?
C8 N2 N1 108.6(11) . . ?
C9 N3 Dy2 118.0(8) . . ?
C13 N3 C9 117.9(12) . . ?
C13 N3 Dy2 124.0(10) . . ?
C20 N4 Dy2 128.9(9) . . ?
C20 N4 N5 113.8(10) . . ?
N5 N4 Dy2 117.2(8) . . ?
C21 N5 N4 110.8(10) . . ?
C22 N6 C26 119.2(11) . . ?
C22 N6 Dy1 118.6(9) . . ?
C26 N6 Dy1 122.1(9) . . ?
C67 N7 C68 119.2(11) . . ?
C67 N7 C69 121.0(12) . . ?
C68 N7 C69 118.9(12) . . ?
C70 N8 C71 119(2) . . ?
C70 N8 C72 128(2) . . ?
C72 N8 C71 112.8(18) . . ?
C1 O1 Dy1 135.4(8) . . ?
C8 O2 Dy1 117.2(9) . . ?
C8 O2 Dy2 126.1(9) . . ?
Dy2 O2 Dy1 111.7(4) . . ?
C14 O3 Dy2 133.1(8) . . ?
C21 O4 Dy1 123.8(7) . . ?
C21 O4 Dy2 117.6(7) . . ?
Dy1 O4 Dy2 111.6(4) . . ?
P1 O5 Dy1 134.8(5) . . ?
P1 O6 Dy2 137.1(5) . . ?
C27 O7 P1 118.5(8) . . ?
C46 O8 P1 115.0(8) . . ?
P2 O9 Dy1 141.2(5) . . ?
P2 O10 Dy2 132.2(5) . . ?
C66 O11 P2 119.3(8) . . ?
C47 O12 P2 112.9(8) . . ?
C67 O13 Dy1 136.2(9) . . ?
C70 O14 Dy2 141.6(14) . . ?
O5 P1 O6 120.1(5) . . ?
O5 P1 O7 111.3(5) . . ?
O5 P1 O8 106.8(5) . . ?
O6 P1 O7 105.8(5) . . ?
O6 P1 O8 109.2(5) . . ?
O8 P1 O7 102.3(5) . . ?
O9 P2 O10 120.6(5) . . ?
O9 P2 O11 105.6(5) . . ?
O9 P2 O12 110.2(5) . . ?
O10 P2 O11 110.5(5) . . ?
O10 P2 O12 106.9(5) . . ?
O12 P2 O11 101.4(5) . . ?
N10 C76 H76 113.9 . . ?
O16 C76 H76 113.9 . . ?
O16 C76 N10 132(3) . . ?
H77A C77 H77B 109.5 . . ?
H77A C77 H77C 109.5 . . ?
H77B C77 H77C 109.5 . . ?
N10 C77 H77A 109.5 . . ?
N10 C77 H77B 109.5 . . ?
N10 C77 H77C 109.5 . . ?
H78A C78 H78B 109.5 . . ?
H78A C78 H78C 109.5 . . ?
H78B C78 H78C 109.5 . . ?
N10 C78 H78A 109.5 . . ?
N10 C78 H78B 109.5 . . ?
N10 C78 H78C 109.5 . . ?
C76 N10 C77 119(3) . . ?
C76 N10 C78 125(2) . . ?
C77 N10 C78 116(3) . . ?
N9 C73 H73 117.1 . . ?
O15 C73 H73 117.1 . . ?
O15 C73 N9 125.8(19) . . ?
H74A C74 H74B 109.5 . . ?
H74A C74 H74C 109.5 . . ?
H74B C74 H74C 109.5 . . ?
N9 C74 H74A 109.5 . . ?
N9 C74 H74B 109.5 . . ?
N9 C74 H74C 109.5 . . ?
H75A C75 H75B 109.5 . . ?
H75A C75 H75C 109.5 . . ?
H75B C75 H75C 109.5 . . ?
N9 C75 H75A 109.5 . . ?
N9 C75 H75B 109.5 . . ?
N9 C75 H75C 109.5 . . ?
C73 N9 C74 123.1(16) . . ?
C73 N9 C75 119.5(15) . . ?
C74 N9 C75 116.8(14) . . ?
N11 C79 H79 116.4 . . ?
O17 C79 H79 116.4 . . ?
O17 C79 N11 127.3(17) . . ?
H80A C80 H80B 109.5 . . ?
H80A C80 H80C 109.5 . . ?
H80B C80 H80C 109.5 . . ?
N11 C80 H80A 109.5 . . ?
N11 C80 H80B 109.5 . . ?
N11 C80 H80C 109.5 . . ?
H81A C81 H81B 109.5 . . ?
H81A C81 H81C 109.5 . . ?
H81B C81 H81C 109.5 . . ?
N11 C81 H81A 109.5 . . ?
N11 C81 H81B 109.5 . . ?
N11 C81 H81C 109.5 . . ?
C79 N11 C80 121.0(18) . . ?
C79 N11 C81 120.0(15) . . ?
C80 N11 C81 118.8(17) . . ?

loop_
_geom_bond_atom_site_label_1
_geom_bond_atom_site_label_2
_geom_bond_distance
_geom_bond_site_symmetry_2
_geom_bond_publ_flag
C1 C2 1.462(17) . ?
C1 C6 1.440(17) . ?
C1 O1 1.334(16) . ?
C2 H2 0.9500 . ?
C2 C3 1.37(2) . ?
C3 H3 0.9500 . ?
C3 C4 1.38(2) . ?
C4 C5 1.36(2) . ?
C4 F1 1.383(16) . ?
C5 H5 0.9500 . ?
C5 C6 1.389(18) . ?
C6 C7 1.453(18) . ?
C7 H7 0.9500 . ?
C7 N1 1.288(17) . ?
C8 C9 1.49(2) . ?
C8 N2 1.307(18) . ?
C8 O2 1.283(15) . ?
C9 C10 1.372(18) . ?
C9 N3 1.362(17) . ?
C10 H10 0.9500 . ?
C10 C11 1.355(19) . ?
C11 C12 1.367(19) . ?
C11 Cl1 1.772(14) . ?
C12 H12 0.9500 . ?
C12 C13 1.41(2) . ?
C13 H13 0.9500 . ?
C13 N3 1.313(17) . ?
C14 C15 1.371(19) . ?
C14 C19 1.448(19) . ?
C14 O3 1.299(16) . ?
C15 H15 0.9500 . ?
C15 C16 1.369(19) . ?
C16 H16 0.9500 . ?
C16 C17 1.382(19) . ?
C17 C18 1.319(19) . ?
C17 F2 1.393(15) . ?
C18 H18 0.9500 . ?
C18 C19 1.423(19) . ?
C19 C20 1.437(18) . ?
C20 H20 0.9500 . ?
C20 N4 1.287(17) . ?
C21 C22 1.517(19) . ?
C21 N5 1.293(16) . ?
C21 O4 1.310(15) . ?
C22 C23 1.386(19) . ?
C22 N6 1.326(17) . ?
C23 H23 0.9500 . ?
C23 C24 1.39(2) . ?
C24 C25 1.38(2) . ?
C24 Cl2 1.743(13) . ?
C25 H25 0.9500 . ?
C25 C26 1.394(19) . ?
C26 H26 0.9500 . ?
C26 N6 1.337(16) . ?
C27 C28 1.379(19) . ?
C27 C36 1.371(18) . ?
C27 O7 1.400(15) . ?
C28 H28 0.9500 . ?
C28 C29 1.370(19) . ?
C29 H29 0.9500 . ?
C29 C30 1.421(19) . ?
C30 C31 1.43(2) . ?
C30 C35 1.402(19) . ?
C31 H31 0.9500 . ?
C31 C32 1.35(2) . ?
C32 H32 0.9500 . ?
C32 C33 1.42(2) . ?
C33 H33 0.9500 . ?
C33 C34 1.37(2) . ?
C34 H34 0.9500 . ?
C34 C35 1.43(2) . ?
C35 C36 1.450(18) . ?
C36 C37 1.491(19) . ?
C37 C38 1.450(18) . ?
C37 C46 1.373(19) . ?
C38 C39 1.409(19) . ?
C38 C43 1.42(2) . ?
C39 H39 0.9500 . ?
C39 C40 1.375(19) . ?
C40 H40 0.9500 . ?
C40 C41 1.35(2) . ?
C41 H41 0.9500 . ?
C41 C42 1.37(2) . ?
C42 H42 0.9500 . ?
C42 C43 1.42(2) . ?
C43 C44 1.43(2) . ?
C44 H44 0.9500 . ?
C44 C45 1.37(2) . ?
C45 H45 0.9500 . ?
C45 C46 1.380(19) . ?
C46 O8 1.409(15) . ?
C47 C48 1.41(2) . ?
C47 C56 1.370(19) . ?
C47 O12 1.398(16) . ?
C48 H48 0.9500 . ?
C48 C49 1.35(2) . ?
C49 H49 0.9500 . ?
C49 C50 1.43(2) . ?
C50 C51 1.43(2) . ?
C50 C55 1.42(2) . ?
C51 H51 0.9500 . ?
C51 C52 1.33(3) . ?
C52 H52 0.9500 . ?
C52 C53 1.41(3) . ?
C53 H53 0.9500 . ?
C53 C54 1.38(2) . ?
C54 H54 0.9500 . ?
C54 C55 1.44(2) . ?
C55 C56 1.44(2) . ?
C56 C57 1.47(2) . ?
C57 C58 1.455(19) . ?
C57 C66 1.375(19) . ?
C58 C59 1.423(19) . ?
C58 C63 1.43(2) . ?
C59 H59 0.9500 . ?
C59 C60 1.37(2) . ?
C60 H60 0.9500 . ?
C60 C61 1.40(2) . ?
C61 H61 0.9500 . ?
C61 C62 1.33(2) . ?
C62 H62 0.9500 . ?
C62 C63 1.43(2) . ?
C63 C64 1.40(2) . ?
C64 H64 0.9500 . ?
C64 C65 1.38(2) . ?
C65 H65 0.9500 . ?
C65 C66 1.38(2) . ?
C66 O11 1.417(16) . ?
C67 H67 0.9500 . ?
C67 N7 1.316(17) . ?
C67 O13 1.243(15) . ?
C68 H68A 0.9800 . ?
C68 H68B 0.9800 . ?
C68 H68C 0.9800 . ?
C68 N7 1.451(17) . ?
C69 H69A 0.9800 . ?
C69 H69B 0.9800 . ?
C69 H69C 0.9800 . ?
C69 N7 1.455(18) . ?
C70 H70 0.9500 . ?
C70 N8 1.314(19) . ?
C70 O14 1.14(2) . ?
C71 H71A 0.9800 . ?
C71 H71B 0.9800 . ?
C71 H71C 0.9800 . ?
C71 N8 1.50(2) . ?
C72 H72A 0.9800 . ?
C72 H72B 0.9800 . ?
C72 H72C 0.9800 . ?
C72 N8 1.40(2) . ?
Dy1 Dy2 3.9383(11) . ?
Dy1 N1 2.481(11) . ?
Dy1 N6 2.524(10) . ?
Dy1 O1 2.200(9) . ?
Dy1 O2 2.382(9) . ?
Dy1 O4 2.373(9) . ?
Dy1 O5 2.331(8) . ?
Dy1 O9 2.332(9) . ?
Dy1 O13 2.408(8) . ?
Dy2 N3 2.587(12) . ?
Dy2 N4 2.525(10) . ?
Dy2 O2 2.378(9) . ?
Dy2 O3 2.212(9) . ?
Dy2 O4 2.388(8) . ?
Dy2 O6 2.295(9) . ?
Dy2 O10 2.355(8) . ?
Dy2 O14 2.406(9) . ?
N1 N2 1.439(15) . ?
N4 N5 1.396(15) . ?
O5 P1 1.495(9) . ?
O6 P1 1.497(10) . ?
O7 P1 1.611(9) . ?
O8 P1 1.611(9) . ?
O9 P2 1.469(9) . ?
O10 P2 1.490(9) . ?
O11 P2 1.622(10) . ?
O12 P2 1.617(9) . ?
C76 H76 0.9500 . ?
C76 N10 1.28(2) . ?
C76 O16 1.19(2) . ?
C77 H77A 0.9800 . ?
C77 H77B 0.9800 . ?
C77 H77C 0.9800 . ?
C77 N10 1.42(2) . ?
C78 H78A 0.9800 . ?
C78 H78B 0.9800 . ?
C78 H78C 0.9800 . ?
C78 N10 1.46(2) . ?
C73 H73 0.9500 . ?
C73 N9 1.34(2) . ?
C73 O15 1.22(2) . ?
C74 H74A 0.9800 . ?
C74 H74B 0.9800 . ?
C74 H74C 0.9800 . ?
C74 N9 1.42(2) . ?
C75 H75A 0.9800 . ?
C75 H75B 0.9800 . ?
C75 H75C 0.9800 . ?
C75 N9 1.48(2) . ?
C79 H79 0.9500 . ?
C79 N11 1.33(2) . ?
C79 O17 1.20(2) . ?
C80 H80A 0.9800 . ?
C80 H80B 0.9800 . ?
C80 H80C 0.9800 . ?
C80 N11 1.42(2) . ?
C81 H81A 0.9800 . ?
C81 H81B 0.9800 . ?
C81 H81C 0.9800 . ?
C81 N11 1.47(2) . ?

loop_
_geom_torsion_atom_site_label_1
_geom_torsion_atom_site_label_2
_geom_torsion_atom_site_label_3
_geom_torsion_atom_site_label_4
_geom_torsion
_geom_torsion_site_symmetry_1
_geom_torsion_site_symmetry_2
_geom_torsion_site_symmetry_3
_geom_torsion_site_symmetry_4
_geom_torsion_publ_flag
C1 C2 C3 C4 2(2) . . . . ?
C1 C6 C7 N1 18(2) . . . . ?
C2 C1 C6 C5 4.3(18) . . . . ?
C2 C1 C6 C7 -179.6(12) . . . . ?
C2 C1 O1 Dy1 141.4(11) . . . . ?
C2 C3 C4 C5 -2(2) . . . . ?
C2 C3 C4 F1 179.2(13) . . . . ?
C3 C4 C5 C6 3(2) . . . . ?
C4 C5 C6 C1 -4.5(19) . . . . ?
C4 C5 C6 C7 179.2(12) . . . . ?
C5 C6 C7 N1 -165.6(12) . . . . ?
C6 C1 C2 C3 -3.0(19) . . . . ?
C6 C1 O1 Dy1 -37.7(18) . . . . ?
C6 C7 N1 Dy1 -3.1(18) . . . . ?
C6 C7 N1 N2 179.5(11) . . . . ?
C7 N1 N2 C8 164.5(11) . . . . ?
C8 C9 C10 C11 179.4(12) . . . . ?
C8 C9 N3 C13 -179.3(12) . . . . ?
C8 C9 N3 Dy2 4.2(14) . . . . ?
C9 C8 N2 N1 -178.2(10) . . . . ?
C9 C8 O2 Dy1 -167.2(8) . . . . ?
C9 C8 O2 Dy2 -14.2(15) . . . . ?
C9 C10 C11 C12 -2(2) . . . . ?
C9 C10 C11 Cl1 -178.0(10) . . . . ?
C10 C9 N3 C13 -1(2) . . . . ?
C10 C9 N3 Dy2 -177.2(9) . . . . ?
C10 C11 C12 C13 3(2) . . . . ?
C11 C12 C13 N3 -2(2) . . . . ?
C12 C13 N3 C9 1(2) . . . . ?
C12 C13 N3 Dy2 177.7(10) . . . . ?
C14 C15 C16 C17 2(2) . . . . ?
C14 C19 C20 N4 -15(2) . . . . ?
C15 C14 C19 C18 -3.5(19) . . . . ?
C15 C14 C19 C20 175.7(13) . . . . ?
C15 C14 O3 Dy2 -133.5(12) . . . . ?
C15 C16 C17 C18 -2(2) . . . . ?
C15 C16 C17 F2 177.5(12) . . . . ?
C16 C17 C18 C19 -1(2) . . . . ?
C17 C18 C19 C14 4(2) . . . . ?
C17 C18 C19 C20 -175.5(13) . . . . ?
C18 C19 C20 N4 164.0(12) . . . . ?
C19 C14 C15 C16 1(2) . . . . ?
C19 C14 O3 Dy2 47.2(18) . . . . ?
C19 C20 N4 Dy2 -0.5(19) . . . . ?
C19 C20 N4 N5 -177.2(12) . . . . ?
C20 N4 N5 C21 -167.5(11) . . . . ?
C21 C22 C23 C24 -179.3(12) . . . . ?
C21 C22 N6 C26 179.4(11) . . . . ?
C21 C22 N6 Dy1 -3.4(13) . . . . ?
C22 C21 N5 N4 -178.2(10) . . . . ?
C22 C21 O4 Dy1 12.3(13) . . . . ?
C22 C21 O4 Dy2 160.6(7) . . . . ?
C22 C23 C24 C25 -1(2) . . . . ?
C22 C23 C24 Cl2 177.7(10) . . . . ?
C23 C22 N6 C26 -1.2(19) . . . . ?
C23 C22 N6 Dy1 176.0(10) . . . . ?
C23 C24 C25 C26 0(2) . . . . ?
C24 C25 C26 N6 0(2) . . . . ?
C25 C26 N6 C22 1(2) . . . . ?
C25 C26 N6 Dy1 -176.6(11) . . . . ?
C27 C28 C29 C30 4(2) . . . . ?
C27 C36 C37 C38 -124.4(14) . . . . ?
C27 C36 C37 C46 48.7(18) . . . . ?
C27 O7 P1 O5 -69.5(10) . . . . ?
C27 O7 P1 O6 158.5(9) . . . . ?
C27 O7 P1 O8 44.2(10) . . . . ?
C28 C27 C36 C35 -4(2) . . . . ?
C28 C27 C36 C37 179.2(13) . . . . ?
C28 C27 O7 P1 106.8(12) . . . . ?
C28 C29 C30 C31 178.8(13) . . . . ?
C28 C29 C30 C35 0(2) . . . . ?
C29 C30 C31 C32 -177.2(15) . . . . ?
C29 C30 C35 C34 175.3(13) . . . . ?
C29 C30 C35 C36 -6(2) . . . . ?
C30 C31 C32 C33 1(3) . . . . ?
C30 C35 C36 C27 7.7(18) . . . . ?
C30 C35 C36 C37 -175.8(12) . . . . ?
C31 C30 C35 C34 -4(2) . . . . ?
C31 C30 C35 C36 175.4(13) . . . . ?
C31 C32 C33 C34 -3(3) . . . . ?
C32 C33 C34 C35 1(2) . . . . ?
C33 C34 C35 C30 2(2) . . . . ?
C33 C34 C35 C36 -176.6(13) . . . . ?
C34 C35 C36 C27 -173.4(13) . . . . ?
C34 C35 C36 C37 3(2) . . . . ?
C35 C30 C31 C32 2(2) . . . . ?
C35 C36 C37 C38 59.3(18) . . . . ?
C35 C36 C37 C46 -127.7(14) . . . . ?
C36 C27 C28 C29 -1(2) . . . . ?
C36 C27 O7 P1 -75.6(13) . . . . ?
C36 C37 C38 C39 -2(2) . . . . ?
C36 C37 C38 C43 174.9(12) . . . . ?
C36 C37 C46 C45 -174.5(13) . . . . ?
C36 C37 C46 O8 4.0(19) . . . . ?
C37 C38 C39 C40 179.6(13) . . . . ?
C37 C38 C43 C42 -179.8(13) . . . . ?
C37 C38 C43 C44 0(2) . . . . ?
C37 C46 O8 P1 -79.5(14) . . . . ?
C38 C37 C46 C45 -1(2) . . . . ?
C38 C37 C46 O8 177.5(11) . . . . ?
C38 C39 C40 C41 -1(2) . . . . ?
C38 C43 C44 C45 -4(2) . . . . ?
C39 C38 C43 C42 -2(2) . . . . ?
C39 C38 C43 C44 178.0(13) . . . . ?
C39 C40 C41 C42 0(2) . . . . ?
C40 C41 C42 C43 0(2) . . . . ?
C41 C42 C43 C38 1(2) . . . . ?
C41 C42 C43 C44 -179.2(15) . . . . ?
C42 C43 C44 C45 176.7(15) . . . . ?
C43 C38 C39 C40 2(2) . . . . ?
C43 C44 C45 C46 4(2) . . . . ?
C44 C45 C46 C37 -2(2) . . . . ?
C44 C45 C46 O8 179.5(13) . . . . ?
C45 C46 O8 P1 99.1(13) . . . . ?
C46 C37 C38 C39 -175.7(13) . . . . ?
C46 C37 C38 C43 1.7(18) . . . . ?
C46 O8 P1 O5 166.5(9) . . . . ?
C46 O8 P1 O6 -62.2(10) . . . . ?
C46 O8 P1 O7 49.5(10) . . . . ?
C47 C48 C49 C50 4(2) . . . . ?
C47 C56 C57 C58 -119.6(15) . . . . ?
C47 C56 C57 C66 54(2) . . . . ?
C47 O12 P2 O9 -55.3(10) . . . . ?
C47 O12 P2 O10 171.9(9) . . . . ?
C47 O12 P2 O11 56.1(9) . . . . ?
C48 C47 C56 C55 -5(2) . . . . ?
C48 C47 C56 C57 -180.0(13) . . . . ?
C48 C47 O12 P2 98.0(13) . . . . ?
C48 C49 C50 C51 172.0(15) . . . . ?
C48 C49 C50 C55 -6(2) . . . . ?
C49 C50 C51 C52 179.8(15) . . . . ?
C49 C50 C55 C54 176.6(13) . . . . ?
C49 C50 C55 C56 2(2) . . . . ?
C50 C51 C52 C53 5(3) . . . . ?
C50 C55 C56 C47 3(2) . . . . ?
C50 C55 C56 C57 178.0(13) . . . . ?
C51 C50 C55 C54 -1.0(19) . . . . ?
C51 C50 C55 C56 -175.9(13) . . . . ?
C51 C52 C53 C54 -4(2) . . . . ?
C52 C53 C54 C55 0(2) . . . . ?
C53 C54 C55 C50 2(2) . . . . ?
C53 C54 C55 C56 176.9(13) . . . . ?
C54 C55 C56 C47 -171.4(12) . . . . ?
C54 C55 C56 C57 3(2) . . . . ?
C55 C50 C51 C52 -3(2) . . . . ?
C55 C56 C57 C58 66(2) . . . . ?
C55 C56 C57 C66 -121.1(15) . . . . ?
C56 C47 C48 C49 1(2) . . . . ?
C56 C47 O12 P2 -80.2(13) . . . . ?
C56 C57 C58 C59 0(2) . . . . ?
C56 C57 C58 C63 176.8(13) . . . . ?
C56 C57 C66 C65 179.1(14) . . . . ?
C56 C57 C66 O11 1.7(19) . . . . ?
C57 C58 C59 C60 174.7(14) . . . . ?
C57 C58 C63 C62 -172.4(13) . . . . ?
C57 C58 C63 C64 1(2) . . . . ?
C57 C66 O11 P2 -73.7(14) . . . . ?
C58 C57 C66 C65 -7(2) . . . . ?
C58 C57 C66 O11 175.4(11) . . . . ?
C58 C59 C60 C61 -1(3) . . . . ?
C58 C63 C64 C65 -3(2) . . . . ?
C59 C58 C63 C62 5(2) . . . . ?
C59 C58 C63 C64 178.4(14) . . . . ?
C59 C60 C61 C62 2(3) . . . . ?
C60 C61 C62 C63 1(3) . . . . ?
C61 C62 C63 C58 -4(2) . . . . ?
C61 C62 C63 C64 -177.8(16) . . . . ?
C62 C63 C64 C65 170.8(15) . . . . ?
C63 C58 C59 C60 -2(2) . . . . ?
C63 C64 C65 C66 -1(2) . . . . ?
C64 C65 C66 C57 6(2) . . . . ?
C64 C65 C66 O11 -176.5(13) . . . . ?
C65 C66 O11 P2 108.6(13) . . . . ?
C66 C57 C58 C59 -173.7(13) . . . . ?
C66 C57 C58 C63 3.3(19) . . . . ?
C66 O11 P2 O9 153.0(9) . . . . ?
C66 O11 P2 O10 -75.1(10) . . . . ?
C66 O11 P2 O12 38.1(10) . . . . ?
Cl1 C11 C12 C13 178.6(11) . . . . ?
Cl2 C24 C25 C26 -178.4(11) . . . . ?
Dy1 N1 N2 C8 -13.1(12) . . . . ?
Dy1 O5 P1 O6 19.7(10) . . . . ?
Dy1 O5 P1 O7 -104.6(7) . . . . ?
Dy1 O5 P1 O8 144.5(7) . . . . ?
Dy1 O9 P2 O10 2.8(12) . . . . ?
Dy1 O9 P2 O11 128.8(8) . . . . ?
Dy1 O9 P2 O12 -122.5(8) . . . . ?
Dy2 N4 N5 C21 15.3(12) . . . . ?
Dy2 O6 P1 O5 -5.3(11) . . . . ?
Dy2 O6 P1 O7 121.6(8) . . . . ?
Dy2 O6 P1 O8 -129.0(8) . . . . ?
Dy2 O10 P2 O9 0.7(11) . . . . ?
Dy2 O10 P2 O11 -122.9(7) . . . . ?
Dy2 O10 P2 O12 127.6(7) . . . . ?
F1 C4 C5 C6 -178.0(11) . . . . ?
F2 C17 C18 C19 179.6(11) . . . . ?
N2 C8 C9 C10 3.3(18) . . . . ?
N2 C8 C9 N3 -178.1(11) . . . . ?
N2 C8 O2 Dy1 16.9(17) . . . . ?
N2 C8 O2 Dy2 169.8(10) . . . . ?
N3 C9 C10 C11 1.0(19) . . . . ?
N5 C21 C22 C23 -4.2(17) . . . . ?
N5 C21 C22 N6 175.2(11) . . . . ?
N5 C21 O4 Dy1 -168.1(9) . . . . ?
N5 C21 O4 Dy2 -19.8(15) . . . . ?
N6 C22 C23 C24 1.3(19) . . . . ?
N7 C67 O13 Dy1 162.8(10) . . . . ?
N8 C70 O14 Dy2 179.3(17) . . . . ?
O1 C1 C2 C3 177.9(12) . . . . ?
O1 C1 C6 C5 -176.5(11) . . . . ?
O1 C1 C6 C7 -0.4(19) . . . . ?
O2 C8 C9 C10 -173.2(12) . . . . ?
O2 C8 C9 N3 5.4(16) . . . . ?
O2 C8 N2 N1 -2.1(18) . . . . ?
O3 C14 C15 C16 -178.6(13) . . . . ?
O3 C14 C19 C18 175.9(12) . . . . ?
O3 C14 C19 C20 -5(2) . . . . ?
O4 C21 C22 C23 175.4(11) . . . . ?
O4 C21 C22 N6 -5.2(15) . . . . ?
O4 C21 N5 N4 2.2(17) . . . . ?
O7 C27 C28 C29 176.0(11) . . . . ?
O7 C27 C36 C35 178.3(11) . . . . ?
O7 C27 C36 C37 1.7(18) . . . . ?
O12 C47 C48 C49 -176.8(13) . . . . ?
O12 C47 C56 C55 173.2(11) . . . . ?
O12 C47 C56 C57 -1.8(19) . . . . ?
O13 C67 N7 C68 -4(2) . . . . ?
O13 C67 N7 C69 -173.0(13) . . . . ?
O14 C70 N8 C71 2(4) . . . . ?
O14 C70 N8 C72 -175(2) . . . . ?
O16 C76 N10 C77 7(5) . . . . ?
O16 C76 N10 C78 -167(3) . . . . ?
O15 C73 N9 C74 3(3) . . . . ?
O15 C73 N9 C75 173.4(16) . . . . ?
O17 C79 N11 C80 176.4(19) . . . . ?
O17 C79 N11 C81 2(3) . . . . ?

loop_
_twin_individual_id
_twin_individual_mass_fraction_refined
1 0.966(6)
2 0.034(6)
